data_8105291
loop_
_publ_author_name
'Klein, Wilhelm'

_publ_section_title
;
 Redetermination of the crystal structure of yttrium(III) trinitrate(V)
 pentahydrate, Y(NO3)3 &#x22C5; 5 H2O, H10N3O14Y
;
_journal_issue 4
_journal_name_full 'Zeitschrift f\"ur Kristallographie - New Crystal Structures'
_journal_page_first 801
_journal_page_last 802
_journal_paper_doi 10.1515/ncrs-2020-0018
_journal_volume 235
_journal_year 2020
_chemical_formula_moiety 'H8 N3 O13 Y, H2 O'
_chemical_formula_sum 'H10 N3 O14 Y'
_chemical_formula_weight 365.02
_space_group_crystal_system triclinic
_space_group_IT_number 2
_space_group_name_Hall '-P 1'
_space_group_name_H-M_alt 'P -1'
_atom_sites_solution_hydrogens difmap
_atom_sites_solution_primary direct
_atom_sites_solution_secondary difmap
_cell_angle_alpha 63.809(13)
_cell_angle_beta 84.677(15)
_cell_angle_gamma 76.397(14)
_cell_formula_units_Z 2
_cell_length_a 6.5965(12)
_cell_length_b 9.5374(17)
_cell_length_c 10.5249(19)
_cell_measurement_reflns_used 18697
_cell_measurement_temperature 223(2)
_cell_measurement_theta_max 47.74
_cell_measurement_theta_min 1.97
_cell_volume 577.46(19)
_computing_cell_refinement 'STOE X-AREA 1.76'
_computing_data_collection 'STOE X-AREA 1.76'
_computing_data_reduction 'STOE X-AREA 1.76'
_computing_molecular_graphics 'DIAMOND 3.2k'
_computing_structure_refinement SHELXL-2014/7
_computing_structure_solution SHELXS-97
_diffrn_ambient_temperature 223(2)
_diffrn_detector STOE
_diffrn_detector_area_resol_mean 5.81
_diffrn_detector_type 'Pilatus 300K'
_diffrn_measured_fraction_theta_full 0.988
_diffrn_measured_fraction_theta_max 0.986
_diffrn_measurement_device_type 'STOE StadiVari'
_diffrn_measurement_method '\w scans'
_diffrn_radiation_collimation '0.6 mm diameter'
_diffrn_radiation_monochromator 'Graded multilayer mirror'
_diffrn_radiation_type MoK\a
_diffrn_radiation_wavelength 0.71073
_diffrn_reflns_av_R_equivalents 0.0387
_diffrn_reflns_av_unetI/netI 0.0507
_diffrn_reflns_Laue_measured_fraction_full 0.988
_diffrn_reflns_Laue_measured_fraction_max 0.986
_diffrn_reflns_limit_h_max 8
_diffrn_reflns_limit_h_min -8
_diffrn_reflns_limit_k_max 11
_diffrn_reflns_limit_k_min -11
_diffrn_reflns_limit_l_max 12
_diffrn_reflns_limit_l_min -12
_diffrn_reflns_number 7245
_diffrn_reflns_point_group_measured_fraction_full 0.988
_diffrn_reflns_point_group_measured_fraction_max 0.986
_diffrn_reflns_theta_full 25.242
_diffrn_reflns_theta_max 25.997
_diffrn_reflns_theta_min 3.178
_diffrn_source 'Genix 3D HF Mo'
_diffrn_source_current 1.000
_diffrn_source_power 0.050
_diffrn_source_voltage 50
_exptl_absorpt_coefficient_mu 5.133
_exptl_absorpt_correction_T_max 1.000
_exptl_absorpt_correction_T_min 0.324
_exptl_absorpt_correction_type empirical
_exptl_absorpt_process_details 'STOE X-AREA 1.76'
_exptl_crystal_colour colourless
_exptl_crystal_density_diffrn 2.099
_exptl_crystal_description block
_exptl_crystal_F_000 364
_exptl_crystal_size_max 0.35
_exptl_crystal_size_mid 0.28
_exptl_crystal_size_min 0.1
_refine_diff_density_max 0.475
_refine_diff_density_min -0.629
_refine_diff_density_rms 0.115
_refine_ls_extinction_coef .
_refine_ls_extinction_method none
_refine_ls_goodness_of_fit_ref 1.009
_refine_ls_hydrogen_treatment refall
_refine_ls_matrix_type full
_refine_ls_number_parameters 203
_refine_ls_number_reflns 2228
_refine_ls_number_restraints 0
_refine_ls_restrained_S_all 1.009
_refine_ls_R_factor_all 0.0488
_refine_ls_R_factor_gt 0.0330
_refine_ls_shift/su_max 0.000
_refine_ls_shift/su_mean 0.000
_refine_ls_structure_factor_coef Fsqd
_refine_ls_weighting_details 'w=1/[\s^2^(Fo^2^)+(0.0393P)^2^] where P=(Fo^2^+2Fc^2^)/3'
_refine_ls_weighting_scheme calc
_refine_ls_wR_factor_gt 0.0639
_refine_ls_wR_factor_ref 0.0697
_reflns_number_gt 1863
_reflns_number_total 2228
_reflns_threshold_expression 'I > 2\s(I)'
_cod_data_source_file suppl_ncrs-2020-0018_suppl.cif
_cod_data_source_block yohn-3_final
_cod_database_code 8105291
_shelx_space_group_comment
;
The symmetry employed for this shelxl refinement is uniquely defined
by the following loop, which should always be used as a source of
symmetry information in preference to the above space-group names.
They are only intended as comments.
;

loop_
_space_group_symop_operation_xyz
'x, y, z'
'-x, -y, -z'

loop_
_atom_site_label
_atom_site_type_symbol
_atom_site_fract_x
_atom_site_fract_y
_atom_site_fract_z
_atom_site_U_iso_or_equiv
_atom_site_adp_type
_atom_site_occupancy
_atom_site_site_symmetry_order
_atom_site_calc_flag
_atom_site_refinement_flags_posn
_atom_site_refinement_flags_adp
_atom_site_refinement_flags_occupancy
_atom_site_disorder_assembly
_atom_site_disorder_group
Y Y 0.24426(5) 0.34906(4) 0.29472(4) 0.01196(11) Uani 1 1 d . . . . .
N1 N 0.4689(5) 0.2818(3) 0.5548(3) 0.0169(6) Uani 1 1 d . . . . .
O1 O 0.2952(4) 0.3817(3) 0.5087(3) 0.0220(6) Uani 1 1 d . . . . .
O2 O 0.5519(4) 0.2135(3) 0.4782(3) 0.0204(6) Uani 1 1 d . . . . .
O3 O 0.5483(5) 0.2561(3) 0.6655(3) 0.0296(7) Uani 1 1 d . . . . .
N2 N 0.5201(5) 0.2133(4) 0.1251(3) 0.0210(7) Uani 1 1 d . . . . .
O4 O 0.5028(4) 0.1400(3) 0.2579(3) 0.0261(6) Uani 1 1 d . . . . .
O5 O 0.4065(4) 0.3559(3) 0.0667(3) 0.0219(6) Uani 1 1 d . . . . .
O6 O 0.6383(5) 0.1555(4) 0.0566(3) 0.0383(8) Uani 1 1 d . . . . .
N3 N 0.0243(5) 0.6860(4) 0.1459(3) 0.0205(7) Uani 1 1 d . . . . .
O7 O 0.0616(4) 0.5816(3) 0.0955(3) 0.0215(6) Uani 1 1 d . . . . .
O8 O 0.1053(4) 0.6380(3) 0.2660(3) 0.0210(6) Uani 1 1 d . . . . .
O9 O -0.0809(5) 0.8197(3) 0.0813(3) 0.0365(8) Uani 1 1 d . . . . .
O10 O -0.0906(4) 0.3855(3) 0.3938(3) 0.0210(6) Uani 1 1 d . . . . .
H1 H -0.153(7) 0.457(6) 0.421(5) 0.028(12) Uiso 1 1 d . . . . .
H2 H -0.177(9) 0.372(6) 0.363(6) 0.046(17) Uiso 1 1 d . . . . .
O11 O 0.1966(5) 0.1000(3) 0.4680(3) 0.0212(6) Uani 1 1 d . . . . .
H3 H 0.140(7) 0.080(5) 0.547(5) 0.016(11) Uiso 1 1 d . . . . .
H4 H 0.261(7) 0.017(5) 0.483(5) 0.017(12) Uiso 1 1 d . . . . .
O12 O 0.0258(5) 0.2634(3) 0.1944(3) 0.0212(6) Uani 1 1 d . . . . .
H5 H 0.034(7) 0.164(6) 0.228(5) 0.023(11) Uiso 1 1 d . . . . .
H6 H 0.006(8) 0.306(6) 0.116(6) 0.036(15) Uiso 1 1 d . . . . .
O13 O 0.5142(4) 0.5024(3) 0.2219(3) 0.0188(6) Uani 1 1 d . . . . .
H7 H 0.544(7) 0.536(6) 0.139(6) 0.031(14) Uiso 1 1 d . . . . .
H8 H 0.493(7) 0.571(6) 0.250(5) 0.030(13) Uiso 1 1 d . . . . .
O14 O 0.0031(6) 0.9537(4) 0.2799(3) 0.0291(7) Uani 1 1 d . . . . .
H9 H 0.112(11) 0.882(8) 0.296(7) 0.07(2) Uiso 1 1 d . . . . .
H10 H -0.062(10) 0.957(7) 0.223(7) 0.055(19) Uiso 1 1 d . . . . .

loop_
_atom_site_aniso_label
_atom_site_aniso_U_11
_atom_site_aniso_U_22
_atom_site_aniso_U_33
_atom_site_aniso_U_23
_atom_site_aniso_U_13
_atom_site_aniso_U_12
Y 0.01217(17) 0.01170(17) 0.01092(17) -0.00389(12) 0.00058(11) -0.00284(11)
N1 0.0195(16) 0.0161(15) 0.0162(16) -0.0067(13) 0.0006(13) -0.0065(13)
O1 0.0200(14) 0.0259(14) 0.0191(14) -0.0122(12) -0.0046(11) 0.0037(11)
O2 0.0200(14) 0.0195(13) 0.0216(14) -0.0100(12) 0.0025(11) -0.0028(11)
O3 0.0304(16) 0.0371(16) 0.0255(16) -0.0176(14) -0.0127(13) -0.0014(13)
N2 0.0213(17) 0.0252(17) 0.0180(17) -0.0119(14) 0.0070(13) -0.0053(14)
O4 0.0293(16) 0.0250(14) 0.0162(14) -0.0078(12) 0.0053(11) 0.0041(12)
O5 0.0275(15) 0.0171(13) 0.0174(14) -0.0056(11) 0.0045(11) -0.0041(11)
O6 0.0421(19) 0.0357(17) 0.0341(18) -0.0195(15) 0.0143(14) 0.0005(14)
N3 0.0230(17) 0.0167(16) 0.0219(18) -0.0088(14) -0.0003(14) -0.0030(13)
O7 0.0321(16) 0.0142(13) 0.0181(14) -0.0070(11) -0.0057(12) -0.0022(11)
O8 0.0221(14) 0.0232(13) 0.0207(14) -0.0116(11) -0.0048(11) -0.0042(11)
O9 0.046(2) 0.0163(15) 0.0381(19) -0.0084(13) -0.0133(15) 0.0093(13)
O10 0.0132(14) 0.0271(15) 0.0313(16) -0.0207(13) 0.0053(12) -0.0053(11)
O11 0.0258(16) 0.0143(15) 0.0169(16) -0.0018(12) 0.0021(12) -0.0030(12)
O12 0.0336(17) 0.0151(15) 0.0137(15) -0.0020(12) -0.0038(12) -0.0103(12)
O13 0.0216(14) 0.0193(14) 0.0156(16) -0.0064(12) 0.0039(11) -0.0082(11)
O14 0.045(2) 0.0186(15) 0.0211(17) -0.0074(13) 0.0000(15) -0.0051(14)

loop_
_atom_type_symbol
_atom_type_description
_atom_type_scat_dispersion_real
_atom_type_scat_dispersion_imag
_atom_type_scat_source
Y Y -2.7962 3.5667 'International Tables Vol C Tables 4.2.6.8 and 6.1.1.4'
N N 0.0061 0.0033 'International Tables Vol C Tables 4.2.6.8 and 6.1.1.4'
O O 0.0106 0.0060 'International Tables Vol C Tables 4.2.6.8 and 6.1.1.4'
H H 0.0000 0.0000 'International Tables Vol C Tables 4.2.6.8 and 6.1.1.4'

loop_
_geom_angle_atom_site_label_1
_geom_angle_atom_site_label_2
_geom_angle_atom_site_label_3
_geom_angle
_geom_angle_site_symmetry_1
_geom_angle_site_symmetry_3
O12 Y O11 73.34(10) . .
O12 Y O10 72.74(10) . .
O11 Y O10 71.52(11) . .
O12 Y O7 72.10(10) . .
O11 Y O7 140.22(9) . .
O10 Y O7 79.90(10) . .
O12 Y O13 138.87(11) . .
O11 Y O13 138.14(9) . .
O10 Y O13 133.44(10) . .
O7 Y O13 81.63(9) . .
O12 Y O4 81.13(10) . .
O11 Y O4 71.83(11) . .
O10 Y O4 139.65(10) . .
O7 Y O4 120.72(9) . .
O13 Y O4 86.05(10) . .
O12 Y O1 142.58(10) . .
O11 Y O1 80.72(10) . .
O10 Y O1 73.72(10) . .
O7 Y O1 117.39(8) . .
O13 Y O1 77.74(10) . .
O4 Y O1 115.94(9) . .
O12 Y O5 72.54(10) . .
O11 Y O5 116.73(10) . .
O10 Y O5 139.49(9) . .
O7 Y O5 70.08(9) . .
O13 Y O5 68.95(10) . .
O4 Y O5 51.51(9) . .
O1 Y O5 144.56(9) . .
O12 Y O8 113.61(9) . .
O11 Y O8 132.88(11) . .
O10 Y O8 67.32(9) . .
O7 Y O8 50.74(8) . .
O13 Y O8 67.86(9) . .
O4 Y O8 152.97(10) . .
O1 Y O8 66.72(8) . .
O5 Y O8 109.36(8) . .
O12 Y O2 136.35(9) . .
O11 Y O2 69.52(9) . .
O10 Y O2 114.64(9) . .
O7 Y O2 149.71(9) . .
O13 Y O2 69.09(9) . .
O4 Y O2 66.24(8) . .
O1 Y O2 49.98(8) . .
O5 Y O2 104.80(8) . .
O8 Y O2 108.29(8) . .
O12 Y N2 75.40(10) . .
O11 Y N2 94.06(11) . .
O10 Y N2 147.63(9) . .
O7 Y N2 95.75(9) . .
O13 Y N2 76.43(10) . .
O4 Y N2 25.40(9) . .
O1 Y N2 133.87(9) . .
O5 Y N2 26.10(8) . .
O8 Y N2 133.06(9) . .
O2 Y N2 85.07(9) . .
O12 Y N3 92.27(9) . .
O11 Y N3 141.95(11) . .
O10 Y N3 70.58(10) . .
O7 Y N3 25.50(8) . .
O13 Y N3 74.48(9) . .
O4 Y N3 141.89(9) . .
O1 Y N3 91.89(8) . .
O5 Y N3 90.62(9) . .
O8 Y N3 25.31(8) . .
O2 Y N3 131.29(8) . .
N2 Y N3 116.64(9) . .
O12 Y N1 146.09(10) . .
O11 Y N1 72.87(9) . .
O10 Y N1 93.90(10) . .
O7 Y N1 137.46(8) . .
O13 Y N1 72.46(9) . .
O4 Y N1 90.99(9) . .
O1 Y N1 25.02(8) . .
O5 Y N1 126.61(9) . .
O8 Y N1 87.86(8) . .
O2 Y N1 24.99(8) . .
N2 Y N1 109.71(9) . .
N3 Y N1 112.95(8) . .
O3 N1 O2 122.7(3) . .
O3 N1 O1 121.7(3) . .
O2 N1 O1 115.6(3) . .
O3 N1 Y 175.7(3) . .
O2 N1 Y 60.99(16) . .
O1 N1 Y 54.64(16) . .
N1 O1 O2 31.95(16) . .
N1 O1 O3 28.41(17) . .
O2 O1 O3 60.35(12) . .
N1 O1 Y 100.3(2) . .
O2 O1 Y 68.45(10) . .
O3 O1 Y 128.71(14) . .
N1 O1 O8 141.9(2) . .
O2 O1 O8 116.69(14) . .
O3 O1 O8 152.47(16) . .
Y O1 O8 58.57(7) . .
N1 O1 O10 126.4(2) . 2_566
O2 O1 O10 156.39(14) . 2_566
O3 O1 O10 98.65(13) . 2_566
Y O1 O10 132.10(11) . 2_566
O8 O1 O10 76.34(10) . 2_566
N1 O1 O10 136.3(2) . .
O2 O1 O10 111.34(13) . .
O3 O1 O10 149.58(16) . .
Y O1 O10 51.61(7) . .
O8 O1 O10 57.84(9) . .
O10 O1 O10 92.23(11) 2_566 .
N1 O1 O13 85.1(2) . .
O2 O1 O13 63.58(11) . .
O3 O1 O13 104.84(14) . .
Y O1 O13 50.51(7) . .
O8 O1 O13 56.87(9) . .
O10 O1 O13 117.31(12) 2_566 .
O10 O1 O13 94.98(10) . .
N1 O1 O11 82.00(18) . .
O2 O1 O11 61.90(11) . .
O3 O1 O11 101.39(13) . .
Y O1 O11 47.89(7) . .
O8 O1 O11 99.78(10) . .
O10 O1 O11 138.44(13) 2_566 .
O10 O1 O11 54.32(9) . .
O13 O1 O11 92.06(10) . .
N1 O2 O1 32.50(16) . .
N1 O2 O3 28.14(16) . .
O1 O2 O3 60.64(12) . .
N1 O2 Y 94.02(18) . .
O1 O2 Y 61.57(9) . .
O3 O2 Y 122.13(13) . .
N1 O2 O4 147.2(2) . .
O1 O2 O4 115.37(13) . .
O3 O2 O4 171.14(16) . .
Y O2 O4 54.08(7) . .
N1 O2 O11 95.1(2) . .
O1 O2 O11 76.08(12) . .
O3 O2 O11 110.92(15) . .
Y O2 O11 50.79(7) . .
O4 O2 O11 60.27(10) . .
N1 O2 O13 95.0(2) . .
O1 O2 O13 74.11(12) . .
O3 O2 O13 112.25(14) . .
Y O2 O13 52.41(7) . .
O4 O2 O13 72.44(10) . .
O11 O2 O13 102.97(11) . .
N1 O2 O11 134.8(2) . 2_656
O1 O2 O11 155.81(16) . 2_656
O3 O2 O11 110.06(13) . 2_656
Y O2 O11 121.35(10) . 2_656
O4 O2 O11 70.19(10) . 2_656
O11 O2 O11 88.27(11) . 2_656
O13 O2 O11 128.19(13) . 2_656
N1 O2 O10 93.58(19) . 1_655
O1 O2 O10 104.20(13) . 1_655
O3 O2 O10 83.26(13) . 1_655
Y O2 O10 113.68(11) . 1_655
O4 O2 O10 105.57(12) . 1_655
O11 O2 O10 162.71(13) . 1_655
O13 O2 O10 61.32(9) . 1_655
O11 O2 O10 96.20(11) 2_656 1_655
N1 O3 O2 29.12(18) . .
N1 O3 O1 29.89(18) . .
O2 O3 O1 59.01(11) . .
N1 O3 O13 123.2(2) . 2_666
O2 O3 O13 146.40(15) . 2_666
O1 O3 O13 96.25(13) . 2_666
N1 O3 O8 133.7(3) . 2_666
O2 O3 O8 121.89(16) . 2_666
O1 O3 O8 132.35(15) . 2_666
O13 O3 O8 56.33(9) 2_666 2_666
N1 O3 O14 114.1(2) . 2_666
O2 O3 O14 85.27(13) . 2_666
O1 O3 O14 143.54(16) . 2_666
O13 O3 O14 112.52(11) 2_666 2_666
O8 O3 O14 59.10(9) 2_666 2_666
O6 N2 O4 122.9(3) . .
O6 N2 O5 121.7(3) . .
O4 N2 O5 115.4(3) . .
O6 N2 Y 178.7(3) . .
O4 N2 Y 56.15(17) . .
O5 N2 Y 59.30(17) . .
N2 O4 O5 32.59(17) . .
N2 O4 O6 27.95(18) . .
O5 O4 O6 60.54(13) . .
N2 O4 Y 98.4(2) . .
O5 O4 Y 65.85(10) . .
O6 O4 Y 126.39(14) . .
N2 O4 O2 132.8(2) . .
O5 O4 O2 110.50(13) . .
O6 O4 O2 141.85(17) . .
Y O4 O2 59.68(8) . .
N2 O4 O11 140.1(2) . .
O5 O4 O11 112.05(14) . .
O6 O4 O11 156.48(17) . .
Y O4 O11 52.33(8) . .
O2 O4 O11 61.01(10) . .
N2 O4 O12 84.4(2) . .
O5 O4 O12 63.06(12) . .
O6 O4 O12 104.21(14) . .
Y O4 O12 47.87(7) . .
O2 O4 O12 102.57(11) . .
O11 O4 O12 56.00(10) . .
N2 O5 O4 31.96(18) . .
N2 O5 O6 28.25(18) . .
O4 O5 O6 60.20(13) . .
N2 O5 Y 94.6(2) . .
O4 O5 Y 62.64(10) . .
O6 O5 Y 122.84(13) . .
N2 O5 O13 110.2(2) . 2_665
O4 O5 O13 142.06(15) . 2_665
O6 O5 O13 81.92(13) . 2_665
Y O5 O13 155.12(12) . 2_665
N2 O5 O13 102.69(19) . .
O4 O5 O13 83.22(12) . .
O6 O5 O13 117.21(14) . .
Y O5 O13 54.00(8) . .
O13 O5 O13 115.27(11) 2_665 .
N2 O5 O7 146.5(2) . .
O4 O5 O7 115.30(14) . .
O6 O5 O7 170.80(16) . .
Y O5 O7 53.45(7) . .
O13 O5 O7 102.50(11) 2_665 .
O13 O5 O7 68.46(9) . .
N2 O5 O12 94.7(2) . .
O4 O5 O12 74.92(13) . .
O6 O5 O12 112.10(14) . .
Y O5 O12 50.85(8) . .
O13 O5 O12 126.34(12) 2_665 .
O13 O5 O12 103.63(12) . .
O7 O5 O12 58.77(10) . .
N2 O5 O5 121.8(2) . 2_665
O4 O5 O5 128.62(17) . 2_665
O6 O5 O5 107.29(17) . 2_665
Y O5 O5 107.13(13) . 2_665
O13 O5 O5 57.88(10) 2_665 2_665
O13 O5 O5 57.39(10) . 2_665
O7 O5 O5 81.82(12) . 2_665
O12 O5 O5 140.59(15) . 2_665
N2 O6 O4 29.18(19) . .
N2 O6 O5 30.08(19) . .
O4 O6 O5 59.26(12) . .
N2 O6 O14 99.4(2) . 1_645
O4 O6 O14 75.11(13) . 1_645
O5 O6 O14 123.04(15) . 1_645
N2 O6 O9 137.8(3) . 2_665
O4 O6 O9 135.08(16) . 2_665
O5 O6 O9 124.69(16) . 2_665
O14 O6 O9 67.68(10) 1_645 2_665
N2 O6 O9 141.3(3) . 1_645
O4 O6 O9 112.64(15) . 1_645
O5 O6 O9 168.95(17) . 1_645
O14 O6 O9 57.04(9) 1_645 1_645
O9 O6 O9 66.24(11) 2_665 1_645
O9 N3 O8 123.5(3) . .
O9 N3 O7 121.7(3) . .
O8 N3 O7 114.8(3) . .
O9 N3 Y 173.8(2) . .
O8 N3 Y 60.95(16) . .
O7 N3 Y 54.07(16) . .
N3 O7 O8 32.21(16) . .
N3 O7 O9 28.20(16) . .
O8 O7 O9 60.41(12) . .
N3 O7 Y 100.44(19) . .
O8 O7 Y 68.38(9) . .
O9 O7 Y 128.48(14) . .
N3 O7 O12 109.2(2) . 2_565
O8 O7 O12 139.46(14) . 2_565
O9 O7 O12 82.10(13) . 2_565
Y O7 O12 148.33(12) . 2_565
N3 O7 O12 135.6(2) . .
O8 O7 O12 111.80(13) . .
O9 O7 O12 146.72(18) . .
Y O7 O12 52.50(7) . .
O12 O7 O12 108.05(11) 2_565 .
N3 O7 O5 138.2(2) . .
O8 O7 O5 112.27(13) . .
O9 O7 O5 151.59(17) . .
Y O7 O5 56.47(8) . .
O12 O7 O5 93.00(12) 2_565 .
O12 O7 O5 61.27(10) . .
N3 O7 O10 79.2(2) . .
O8 O7 O10 60.39(11) . .
O9 O7 O10 97.55(15) . .
Y O7 O10 49.28(7) . .
O12 O7 O10 146.77(13) 2_565 .
O12 O7 O10 56.43(10) . .
O5 O7 O10 101.51(10) . .
N3 O7 O13 83.12(19) . .
O8 O7 O13 59.85(11) . .
O9 O7 O13 104.46(13) . .
Y O7 O13 49.20(7) . .
O12 O7 O13 122.81(13) 2_565 .
O12 O7 O13 96.38(10) . .
O5 O7 O13 55.18(9) . .
O10 O7 O13 89.65(10) . .
N3 O8 O7 33.00(16) . .
N3 O8 O9 27.70(17) . .
O7 O8 O9 60.69(12) . .
N3 O8 Y 93.74(18) . .
O7 O8 Y 60.88(9) . .
O9 O8 Y 121.31(12) . .
N3 O8 O10 94.1(2) . .
O7 O8 O10 76.81(12) . .
O9 O8 O10 108.05(14) . .
Y O8 O10 52.71(8) . .
N3 O8 O1 147.9(2) . .
O7 O8 O1 115.52(13) . .
O9 O8 O1 171.41(16) . .
Y O8 O1 54.70(7) . .
O10 O8 O1 63.38(10) . .
N3 O8 O13 100.8(2) . .
O7 O8 O13 78.53(13) . .
O9 O8 O13 117.93(16) . .
Y O8 O13 53.44(8) . .
O10 O8 O13 105.18(12) . .
O1 O8 O13 66.86(10) . .
N3 O8 O3 127.4(2) . 2_666
O7 O8 O3 131.53(15) . 2_666
O9 O8 O3 113.95(14) . 2_666
Y O8 O3 107.89(10) . 2_666
O10 O8 O3 137.21(12) . 2_666
O1 O8 O3 74.47(10) . 2_666
O13 O8 O3 61.69(10) . 2_666
N3 O8 O14 97.3(2) . .
O7 O8 O14 129.83(14) . .
O9 O8 O14 69.84(12) . .
Y O8 O14 168.59(12) . .
O10 O8 O14 129.07(14) . .
O1 O8 O14 114.62(11) . .
O13 O8 O14 120.90(13) . .
O3 O8 O14 62.67(10) 2_666 .
N3 O9 O8 28.83(17) . .
N3 O9 O7 30.07(17) . .
O8 O9 O7 58.90(11) . .
N3 O9 O14 96.3(2) . .
O8 O9 O14 67.74(12) . .
O7 O9 O14 126.00(14) . .
N3 O9 O6 76.7(2) . 2_665
O8 O9 O6 82.41(13) . 2_665
O7 O9 O6 74.28(13) . 2_665
O14 O9 O6 91.87(12) . 2_665
N3 O9 O6 153.5(3) . 1_465
O8 O9 O6 125.49(15) . 1_465
O7 O9 O6 170.55(17) . 1_465
O14 O9 O6 60.40(10) . 1_465
O6 O9 O6 113.76(11) 2_665 1_465
Y O10 O8 59.97(9) . .
Y O10 O11 53.77(9) . .
O8 O10 O11 110.16(13) . .
Y O10 O12 53.07(8) . .
O8 O10 O12 95.95(12) . .
O11 O10 O12 60.50(11) . .
Y O10 O1 130.55(13) . 2_566
O8 O10 O1 73.76(11) . 2_566
O11 O10 O1 143.67(14) . 2_566
O12 O10 O1 155.57(14) . 2_566
Y O10 O1 54.67(8) . .
O8 O10 O1 58.78(9) . .
O11 O10 O1 66.79(10) . .
O12 O10 O1 106.06(12) . .
O1 O10 O1 87.77(11) 2_566 .
Y O10 O13 122.42(13) . 1_455
O8 O10 O13 103.03(12) . 1_455
O11 O10 O13 128.63(13) . 1_455
O12 O10 O13 78.39(11) . 1_455
O1 O10 O13 82.42(10) 2_566 1_455
O1 O10 O13 161.32(13) . 1_455
Y O10 O2 136.31(12) . 1_455
O8 O10 O2 157.66(13) . 1_455
O11 O10 O2 91.21(11) . 1_455
O12 O10 O2 88.84(11) . 1_455
O1 O10 O2 93.08(11) 2_566 1_455
O1 O10 O2 140.33(13) . 1_455
O13 O10 O2 56.52(9) 1_455 1_455
Y O10 O7 50.82(8) . .
O8 O10 O7 42.80(8) . .
O11 O10 O7 100.28(12) . .
O12 O10 O7 56.78(10) . .
O1 O10 O7 104.74(11) 2_566 .
O1 O10 O7 88.59(11) . .
O13 O10 O7 78.67(10) 1_455 .
O2 O10 O7 129.00(12) 1_455 .
Y O10 H1 130(3) . .
O8 O10 H1 73(3) . .
O11 O10 H1 145(3) . .
O12 O10 H1 154(3) . .
O1 O10 H1 1(3) 2_566 .
O1 O10 H1 88(3) . .
O13 O10 H1 82(3) 1_455 .
O2 O10 H1 93(3) 1_455 .
O7 O10 H1 104(3) . .
Y O10 H2 117(4) . .
O8 O10 H2 126(4) . .
O11 O10 H2 102(4) . .
O12 O10 H2 65(4) . .
O1 O10 H2 103(4) 2_566 .
O1 O10 H2 169(4) . .
O13 O10 H2 28(4) 1_455 .
O2 O10 H2 38(4) 1_455 .
O7 O10 H2 91(4) . .
H1 O10 H2 103(5) . .
Y O11 O14 125.75(14) . 2_566
Y O11 O10 54.71(9) . .
O14 O11 O10 79.25(13) 2_566 .
Y O11 O12 53.23(8) . .
O14 O11 O12 128.36(15) 2_566 .
O10 O11 O12 60.41(10) . .
Y O11 O4 55.84(9) . .
O14 O11 O4 163.12(14) 2_566 .
O10 O11 O4 108.72(12) . .
O12 O11 O4 67.46(11) . .
Y O11 O2 59.69(8) . .
O14 O11 O2 106.23(13) 2_566 .
O10 O11 O2 97.30(12) . .
O12 O11 O2 109.44(13) . .
O4 O11 O2 58.72(10) . .
Y O11 O2 128.03(14) . 2_656
O14 O11 O2 102.49(12) 2_566 2_656
O10 O11 O2 169.96(13) . 2_656
O12 O11 O2 112.35(13) . 2_656
O4 O11 O2 72.35(11) . 2_656
O2 O11 O2 91.73(11) . 2_656
Y O11 O1 51.39(7) . .
O14 O11 O1 82.28(12) 2_566 .
O10 O11 O1 58.89(10) . .
O12 O11 O1 100.55(11) . .
O4 O11 O1 89.19(11) . .
O2 O11 O1 42.02(8) . .
O2 O11 O1 131.03(12) 2_656 .
Y O11 O4 126.39(12) . 2_656
O14 O11 O4 66.96(11) 2_566 2_656
O10 O11 O4 135.09(14) . 2_656
O12 O11 O4 163.40(15) . 2_656
O4 O11 O4 98.20(11) . 2_656
O2 O11 O4 66.75(9) . 2_656
O2 O11 O4 53.10(8) 2_656 2_656
O1 O11 O4 87.07(9) . 2_656
Y O11 H3 128(3) . .
O14 O11 H3 3(3) 2_566 .
O10 O11 H3 82(3) . .
O12 O11 H3 131(3) . .
O4 O11 H3 161(3) . .
O2 O11 H3 105(3) . .
O2 O11 H3 100(3) 2_656 .
O1 O11 H3 83(3) . .
O4 O11 H3 64(3) 2_656 .
Y O11 H4 129(4) . .
O14 O11 H4 101(3) 2_566 .
O10 O11 H4 170(3) . .
O12 O11 H4 113(3) . .
O4 O11 H4 74(4) . .
O2 O11 H4 93(3) . .
O2 O11 H4 1(4) 2_656 .
O1 O11 H4 132(3) . .
O4 O11 H4 53(3) 2_656 .
H3 O11 H4 99(4) . .
Y O12 O14 125.12(14) . 1_545
Y O12 O7 120.76(13) . 2_565
O14 O12 O7 106.25(12) 1_545 2_565
Y O12 O10 54.19(8) . .
O14 O12 O10 115.86(14) 1_545 .
O7 O12 O10 127.70(13) 2_565 .
Y O12 O11 53.43(8) . .
O14 O12 O11 74.90(12) 1_545 .
O7 O12 O11 168.50(15) 2_565 .
O10 O12 O11 59.09(11) . .
Y O12 O7 55.40(8) . .
O14 O12 O7 177.23(16) 1_545 .
O7 O12 O7 71.95(11) 2_565 .
O10 O12 O7 66.79(10) . .
O11 O12 O7 106.44(11) . .
Y O12 O5 56.61(8) . .
O14 O12 O5 117.73(14) 1_545 .
O7 O12 O5 75.50(11) 2_565 .
O10 O12 O5 108.02(11) . .
O11 O12 O5 93.74(11) . .
O7 O12 O5 59.96(10) . .
Y O12 O4 51.00(7) . .
O14 O12 O4 87.45(13) 1_545 .
O7 O12 O4 111.96(13) 2_565 .
O10 O12 O4 99.87(11) . .
O11 O12 O4 56.54(10) . .
O7 O12 O4 91.29(11) . .
O5 O12 O4 42.01(8) . .
Y O12 O9 131.99(13) . 2_565
O14 O12 O9 70.54(11) 1_545 2_565
O7 O12 O9 41.08(8) 2_565 2_565
O10 O12 O9 167.82(13) . 2_565
O11 O12 O9 132.89(13) . 2_565
O7 O12 O9 107.02(12) . 2_565
O5 O12 O9 75.71(11) . 2_565
O4 O12 O9 90.57(11) . 2_565
Y O12 H5 117(3) . .
O14 O12 H5 8(3) 1_545 .
O7 O12 H5 112(3) 2_565 .
O10 O12 H5 113(3) . .
O11 O12 H5 68(3) . .
O7 O12 H5 171(3) . .
O5 O12 H5 113(3) . .
O4 O12 H5 80(3) . .
O9 O12 H5 75(3) 2_565 .
Y O12 H6 118(4) . .
O14 O12 H6 108(4) 1_545 .
O7 O12 H6 2(4) 2_565 .
O10 O12 H6 128(4) . .
O11 O12 H6 166(4) . .
O7 O12 H6 70(4) . .
O5 O12 H6 73(4) . .
O4 O12 H6 110(4) . .
O9 O12 H6 42(4) 2_565 .
H5 O12 H6 114(5) . .
Y O13 O5 116.65(12) . 2_665
Y O13 O8 58.70(8) . .
O5 O13 O8 108.33(12) 2_665 .
Y O13 O5 57.06(8) . .
O5 O13 O5 64.73(11) 2_665 .
O8 O13 O5 96.01(11) . .
Y O13 O2 58.50(8) . .
O5 O13 O2 147.18(14) 2_665 .
O8 O13 O2 96.09(12) . .
O5 O13 O2 91.76(11) . .
Y O13 O3 112.64(13) . 2_666
O5 O13 O3 109.57(12) 2_665 2_666
O8 O13 O3 61.97(10) . 2_666
O5 O13 O3 155.32(12) . 2_666
O2 O13 O3 101.08(12) . 2_666
Y O13 O10 120.61(12) . 1_655
O5 O13 O10 111.15(12) 2_665 1_655
O8 O13 O10 132.41(14) . 1_655
O5 O13 O10 124.35(12) . 1_655
O2 O13 O10 62.16(9) . 1_655
O3 O13 O10 80.32(10) 2_666 1_655
Y O13 O1 51.74(7) . .
O5 O13 O1 163.33(12) 2_665 .
O8 O13 O1 56.27(9) . .
O5 O13 O1 107.89(11) . .
O2 O13 O1 42.31(8) . .
O3 O13 O1 70.45(10) 2_666 .
O10 O13 O1 85.44(10) 1_655 .
Y O13 O7 49.17(7) . .
O5 O13 O7 79.45(10) 2_665 .
O8 O13 O7 41.63(8) . .
O5 O13 O7 56.36(8) . .
O2 O13 O7 107.31(11) . .
O3 O13 O7 99.41(11) 2_666 .
O10 O13 O7 168.94(13) 1_655 .
O1 O13 O7 84.08(10) . .
Y O13 O6 110.87(11) . 2_665
O5 O13 O6 41.17(8) 2_665 2_665
O8 O13 O6 71.74(10) . 2_665
O5 O13 O6 86.72(10) . 2_665
O2 O13 O6 167.46(13) . 2_665
O3 O13 O6 76.17(10) 2_666 2_665
O10 O13 O6 128.31(12) 1_655 2_665
O1 O13 O6 126.75(12) . 2_665
O7 O13 O6 61.70(9) . 2_665
Y O13 H7 116(3) . .
O5 O13 H7 5(3) 2_665 .
O8 O13 H7 113(3) . .
O5 O13 H7 62(3) . .
O2 O13 H7 142(3) . .
O3 O13 H7 114(3) 2_666 .
O10 O13 H7 109(3) 1_655 .
O1 O13 H7 166(3) . .
O7 O13 H7 82(3) . .
O6 O13 H7 46(3) 2_665 .
Y O13 H8 112(4) . .
O5 O13 H8 108(3) 2_665 .
O8 O13 H8 60(3) . .
O5 O13 H8 153(3) . .
O2 O13 H8 103(3) . .
O3 O13 H8 3(3) 2_666 .
O10 O13 H8 83(3) 1_655 .
O1 O13 H8 71(4) . .
O7 O13 H8 97(3) . .
O6 O13 H8 74(3) 2_665 .
H7 O13 H8 112(5) . .
O12 O14 O11 99.47(13) 1_565 2_566
O12 O14 O8 154.60(16) 1_565 .
O11 O14 O8 105.49(13) 2_566 .
O12 O14 O9 123.91(14) 1_565 .
O11 O14 O9 123.59(15) 2_566 .
O8 O14 O9 42.42(8) . .
O12 O14 O3 108.65(14) 1_565 2_666
O11 O14 O3 109.98(14) 2_566 2_666
O8 O14 O3 58.23(9) . 2_666
O9 O14 O3 89.95(11) . 2_666
O12 O14 O6 75.27(11) 1_565 1_465
O11 O14 O6 102.59(15) 2_566 1_465
O8 O14 O6 103.35(12) . 1_465
O9 O14 O6 62.56(10) . 1_465
O3 O14 O6 145.73(13) 2_666 1_465
O12 O14 H9 120(4) 1_565 .
O11 O14 H9 108(5) 2_566 .
O8 O14 H9 47(4) . .
O9 O14 H9 82(4) . .
O3 O14 H9 12(4) 2_666 .
O6 O14 H9 142(4) 1_465 .
O12 O14 H10 104(4) 1_565 .
O11 O14 H10 115(5) 2_566 .
O8 O14 H10 69(4) . .
O9 O14 H10 29(4) . .
O3 O14 H10 118(5) 2_666 .
O6 O14 H10 34(4) 1_465 .
H9 O14 H10 110(6) . .

loop_
_geom_bond_atom_site_label_1
_geom_bond_atom_site_label_2
_geom_bond_distance
_geom_bond_site_symmetry_2
Y O12 2.336(3) .
Y O11 2.342(3) .
Y O10 2.370(3) .
Y O7 2.424(2) .
Y O13 2.425(3) .
Y O4 2.448(3) .
Y O1 2.467(2) .
Y O5 2.515(3) .
Y O8 2.579(3) .
Y O2 2.609(3) .
Y N2 2.916(3) .
Y N3 2.944(3) .
Y N1 2.976(3) .
N1 O3 1.221(4) .
N1 O2 1.260(4) .
N1 O1 1.280(4) .
O1 O2 2.149(4) .
O1 O3 2.185(3) .
O1 O8 2.777(3) .
O1 O10 2.855(4) 2_566
O1 O10 2.903(4) .
O1 O13 3.070(4) .
O1 O11 3.116(4) .
O2 O3 2.178(4) .
O2 O4 2.767(4) .
O2 O11 2.832(4) .
O2 O13 2.859(4) .
O2 O11 2.892(4) 2_656
O2 O10 3.031(4) 1_655
O3 O13 2.958(4) 2_666
O3 O8 2.966(4) 2_666
O3 O14 3.099(5) 2_666
N2 O6 1.216(4) .
N2 O4 1.265(4) .
N2 O5 1.287(4) .
O4 O5 2.158(4) .
O4 O6 2.178(4) .
O4 O11 2.811(4) .
O4 O12 3.113(4) .
O5 O6 2.186(4) .
O5 O13 2.782(4) 2_665
O5 O13 2.797(4) .
O5 O7 2.837(4) .
O5 O12 2.874(4) .
O5 O5 2.987(5) 2_665
O6 O14 3.146(5) 1_645
O6 O9 3.150(5) 2_665
O6 O9 3.212(4) 1_645
N3 O9 1.216(4) .
N3 O8 1.261(4) .
N3 O7 1.289(4) .
O7 O8 2.148(3) .
O7 O9 2.188(4) .
O7 O12 2.787(4) 2_565
O7 O12 2.802(4) .
O7 O10 3.079(4) .
O7 O13 3.169(4) .
O8 O9 2.182(4) .
O8 O10 2.749(4) .
O8 O13 2.796(4) .
O8 O3 2.966(4) 2_666
O8 O14 2.993(4) .
O9 O14 3.036(4) .
O9 O6 3.150(5) 2_665
O9 O6 3.212(4) 1_465
O10 O11 2.754(4) .
O10 O12 2.791(4) .
O10 O1 2.855(4) 2_566
O10 O13 3.007(4) 1_455
O10 O2 3.031(4) 1_455
O10 H1 0.86(5) .
O10 H2 0.74(6) .
O11 O14 2.740(5) 2_566
O11 O12 2.794(4) .
O11 O2 2.892(4) 2_656
O11 O4 3.255(4) 2_656
O11 H3 0.83(5) .
O11 H4 0.76(5) .
O12 O14 2.719(4) 1_545
O12 O7 2.787(4) 2_565
O12 O9 3.298(4) 2_565
O12 H5 0.84(5) .
O12 H6 0.75(5) .
O13 O5 2.782(4) 2_665
O13 O3 2.958(4) 2_666
O13 O10 3.007(4) 1_655
O13 O6 3.287(4) 2_665
O13 H7 0.81(5) .
O13 H8 0.81(5) .
O14 O12 2.719(4) 1_565
O14 O11 2.740(5) 2_566
O14 O3 3.099(5) 2_666
O14 O6 3.146(5) 1_465
O14 H9 0.84(7) .
O14 H10 0.76(6) .

loop_
_geom_hbond_atom_site_label_D
_geom_hbond_atom_site_label_H
_geom_hbond_atom_site_label_A
_geom_hbond_distance_DH
_geom_hbond_distance_HA
_geom_hbond_distance_DA
_geom_hbond_angle_DHA
_geom_hbond_site_symmetry_A
O10 H1 O1 0.86(5) 2.00(5) 2.855(4) 178(4) 2_566
O10 H2 O13 0.74(6) 2.38(5) 3.007(4) 144(5) 1_455
O10 H2 O2 0.74(6) 2.49(6) 3.031(4) 131(5) 1_455
O11 H3 O14 0.83(5) 1.91(5) 2.740(5) 176(4) 2_566
O11 H4 O2 0.76(5) 2.14(5) 2.892(4) 178(5) 2_656
O12 H5 O14 0.84(5) 1.89(5) 2.719(4) 168(4) 1_545
O12 H6 O7 0.75(5) 2.04(5) 2.787(4) 177(5) 2_565
O13 H7 O5 0.81(5) 1.98(5) 2.782(4) 173(5) 2_665
O13 H8 O3 0.81(5) 2.15(5) 2.958(4) 177(4) 2_666
O14 H9 O3 0.84(7) 2.29(7) 3.099(5) 164(6) 2_666
O14 H10 O9 0.76(6) 2.40(6) 3.036(4) 142(5) .
O14 H10 O6 0.76(6) 2.55(6) 3.146(5) 136(5) 1_465
